data_7214730
loop_
_publ_author_name
'Qin, Jie'
'Qin, Na'
'Geng, Cui-Hong'
'Ma, Jian-Ping'
'Liu, Qi-Kui'
'Wu, Dan'
'Zhao, Chao-Wei'
'Dong, Yu-Bin'

_publ_section_title
;
 Coordination polymer-templated photoinduced [2 + 2] dimerization of
 pyridine-based derivative
;
_journal_issue 24
_journal_name_full CrystEngComm
_journal_page_first 8499
_journal_paper_doi 10.1039/c2ce25561h
_journal_volume 14
_journal_year 2012
_chemical_formula_sum 'C38 H44 Cd N5 O13'
_chemical_formula_weight 891.18
_chemical_name_systematic
;
?
;
_space_group_IT_number 2
_symmetry_cell_setting triclinic
_symmetry_space_group_name_Hall '-P 1'
_symmetry_space_group_name_H-M 'P -1'
_atom_sites_solution_hydrogens geom
_atom_sites_solution_primary direct
_atom_sites_solution_secondary difmap
_audit_creation_method SHELXL-97
_cell_angle_alpha 78.244(6)
_cell_angle_beta 77.713(6)
_cell_angle_gamma 74.766(6)
_cell_formula_units_Z 2
_cell_length_a 10.461(5)
_cell_length_b 12.371(6)
_cell_length_c 16.497(8)
_cell_measurement_reflns_used 5119
_cell_measurement_temperature 298(2)
_cell_measurement_theta_max 27.737
_cell_measurement_theta_min 2.223
_cell_volume 1987.8(17)
_computing_cell_refinement 'Bruker SMART'
_computing_data_collection 'Bruker SMART'
_computing_data_reduction 'Bruker SAINT'
_computing_molecular_graphics 'Bruker SHELXTL'
_computing_publication_material 'Bruker SHELXTL'
_computing_structure_refinement 'SHELXL-97 (Sheldrick, 1997)'
_computing_structure_solution 'SHELXS-97 (Sheldrick, 1990)'
_diffrn_ambient_temperature 298(2)
_diffrn_measured_fraction_theta_full 0.981
_diffrn_measured_fraction_theta_max 0.981
_diffrn_measurement_device_type 'CCD area detector'
_diffrn_measurement_method 'phi and omega scans'
_diffrn_radiation_monochromator graphite
_diffrn_radiation_source 'fine-focus sealed tube'
_diffrn_radiation_type MoK\a
_diffrn_radiation_wavelength 0.71073
_diffrn_reflns_av_R_equivalents 0.0195
_diffrn_reflns_av_sigmaI/netI 0.0403
_diffrn_reflns_limit_h_max 12
_diffrn_reflns_limit_h_min -12
_diffrn_reflns_limit_k_max 14
_diffrn_reflns_limit_k_min -11
_diffrn_reflns_limit_l_max 18
_diffrn_reflns_limit_l_min -19
_diffrn_reflns_number 10484
_diffrn_reflns_theta_full 25.50
_diffrn_reflns_theta_max 25.50
_diffrn_reflns_theta_min 1.28
_exptl_absorpt_coefficient_mu 0.620
_exptl_absorpt_correction_T_max 0.8756
_exptl_absorpt_correction_T_min 0.8262
_exptl_absorpt_correction_type multi-scan
_exptl_absorpt_process_details sadabs
_exptl_crystal_colour yellow
_exptl_crystal_density_diffrn 1.489
_exptl_crystal_density_method 'not measured'
_exptl_crystal_description block
_exptl_crystal_F_000 918
_exptl_crystal_size_max 0.32
_exptl_crystal_size_mid 0.30
_exptl_crystal_size_min 0.22
_refine_diff_density_max 0.662
_refine_diff_density_min -0.406
_refine_diff_density_rms 0.065
_refine_ls_extinction_method none
_refine_ls_goodness_of_fit_ref 1.037
_refine_ls_hydrogen_treatment constr
_refine_ls_matrix_type full
_refine_ls_number_parameters 514
_refine_ls_number_reflns 7250
_refine_ls_number_restraints 0
_refine_ls_restrained_S_all 1.037
_refine_ls_R_factor_all 0.0437
_refine_ls_R_factor_gt 0.0386
_refine_ls_shift/su_max 0.001
_refine_ls_shift/su_mean 0.000
_refine_ls_structure_factor_coef Fsqd
_refine_ls_weighting_details 'calc w=1/[\s^2^(Fo^2^)+(0.0489P)^2^+0.8736P] where P=(Fo^2^+2Fc^2^)/3'
_refine_ls_weighting_scheme calc
_refine_ls_wR_factor_gt 0.0938
_refine_ls_wR_factor_ref 0.0973
_reflns_number_gt 6493
_reflns_number_total 7250
_reflns_threshold_expression >2sigma(I)
_cod_data_source_file c2ce25561h.txt
_cod_data_source_block 8
_cod_depositor_comments
;
The following automatic conversions were performed:

'_symmetry_cell_setting' value 'Triclinic' changed to 'triclinic'
according to
/usr/data/users/saulius/automatic-downloads/retrospective/RSC/lib/dictionaries/cif_core.dic
dictionary named 'cif_core.dic' version 2.4.2 from 2011-04-26.

Automatic conversion script
Id: cif_fix_values 2281 2013-09-26 08:29:07Z andrius 
;
_cod_original_cell_volume 1987.8(16)
_cod_original_sg_symbol_H-M P-1
_cod_database_code 7214730

loop_
_symmetry_equiv_pos_as_xyz
'x, y, z'
'-x, -y, -z'

loop_
_atom_site_label
_atom_site_type_symbol
_atom_site_fract_x
_atom_site_fract_y
_atom_site_fract_z
_atom_site_U_iso_or_equiv
_atom_site_adp_type
_atom_site_occupancy
_atom_site_symmetry_multiplicity
_atom_site_calc_flag
_atom_site_refinement_flags
C1 C 0.6115(3) 0.5911(3) 0.45419(18) 0.0416(7) Uani 1 1 d .
C2 C 0.6901(4) 0.4857(3) 0.4357(2) 0.0546(8) Uani 1 1 d .
H2 H 0.6696 0.4513 0.3965 0.065 Uiso 1 1 calc R
C3 C 0.7973(4) 0.4339(3) 0.4758(2) 0.0668(10) Uani 1 1 d .
H3 H 0.8496 0.3639 0.4636 0.080 Uiso 1 1 calc R
C4 C 0.8288(4) 0.4843(4) 0.5342(3) 0.0708(11) Uani 1 1 d .
H4 H 0.9018 0.4480 0.5611 0.085 Uiso 1 1 calc R
C5 C 0.7533(4) 0.5867(3) 0.5524(2) 0.0605(9) Uani 1 1 d .
H5 H 0.7759 0.6201 0.5914 0.073 Uiso 1 1 calc R
C6 C 0.6417(3) 0.6429(3) 0.51329(18) 0.0439(7) Uani 1 1 d .
C7 C 0.5556(3) 0.7488(3) 0.53119(19) 0.0450(7) Uani 1 1 d .
C8 C 0.4494(3) 0.7970(3) 0.4912(2) 0.0489(8) Uani 1 1 d .
H8 H 0.3931 0.8651 0.5047 0.059 Uiso 1 1 calc R
C9 C 0.4214(3) 0.7452(3) 0.42804(19) 0.0440(7) Uani 1 1 d .
C10 C 0.5858(4) 0.8089(3) 0.5942(3) 0.0642(10) Uani 1 1 d .
C11 C 0.8086(3) 1.0205(3) 1.08617(18) 0.0445(7) Uani 1 1 d .
C12 C 0.7309(3) 1.0034(3) 1.02863(18) 0.0453(7) Uani 1 1 d .
H12 H 0.6532 1.0574 1.0181 0.054 Uiso 1 1 calc R
C13 C 0.7686(3) 0.9110(3) 0.98992(17) 0.0422(7) Uani 1 1 d .
C14 C 0.6793(3) 0.8900(3) 0.93584(19) 0.0433(7) Uani 1 1 d .
C15 C 0.8899(3) 0.8276(3) 1.00315(19) 0.0470(7) Uani 1 1 d .
C16 C 0.9682(3) 0.8465(3) 1.05607(18) 0.0464(7) Uani 1 1 d .
C17 C 1.0880(3) 0.7699(3) 1.0696(2) 0.0615(9) Uani 1 1 d .
H17 H 1.1397 0.7825 1.1047 0.074 Uiso 1 1 calc R
C18 C 1.1294(4) 0.6754(4) 1.0308(3) 0.0793(12) Uani 1 1 d .
H18 H 1.2099 0.6242 1.0395 0.095 Uiso 1 1 calc R
C19 C 0.9357(4) 0.7301(3) 0.9653(2) 0.0641(10) Uani 1 1 d .
H19 H 0.8853 0.7158 0.9302 0.077 Uiso 1 1 calc R
C20 C 0.4289(3) 1.1196(3) 0.7919(2) 0.0471(7) Uani 1 1 d .
H20 H 0.4859 1.1059 0.8309 0.057 Uiso 1 1 calc R
C21 C 0.3238(3) 1.2144(3) 0.7924(2) 0.0477(7) Uani 1 1 d .
H21 H 0.3105 1.2621 0.8318 0.057 Uiso 1 1 calc R
C22 C 0.2378(3) 1.2383(2) 0.73422(19) 0.0423(7) Uani 1 1 d .
C23 C 0.2622(3) 1.1635(3) 0.6792(2) 0.0516(8) Uani 1 1 d .
H23 H 0.2072 1.1755 0.6392 0.062 Uiso 1 1 calc R
C24 C 0.3678(3) 1.0710(3) 0.6830(2) 0.0489(8) Uani 1 1 d .
H24 H 0.3818 1.0215 0.6448 0.059 Uiso 1 1 calc R
C25 C 0.1197(3) 1.3392(3) 0.7301(2) 0.0502(8) Uani 1 1 d .
H25A H 0.1218 1.3758 0.6721 0.060 Uiso 1 1 calc R
H25B H 0.0376 1.3120 0.7476 0.060 Uiso 1 1 calc R
C26 C 0.1146(3) 1.4264(3) 0.7830(2) 0.0552(8) Uani 1 1 d .
H26A H 0.1996 1.4491 0.7691 0.066 Uiso 1 1 calc R
H26B H 0.1036 1.3921 0.8417 0.066 Uiso 1 1 calc R
C27 C 0.0023(3) 1.5306(3) 0.7712(2) 0.0466(7) Uani 1 1 d .
C28 C 0.0255(3) 1.6377(3) 0.7563(2) 0.0539(8) Uani 1 1 d .
H28 H 0.1124 1.6470 0.7509 0.065 Uiso 1 1 calc R
C29 C -0.0785(3) 1.7304(3) 0.7495(2) 0.0519(8) Uani 1 1 d .
H29 H -0.0591 1.8015 0.7399 0.062 Uiso 1 1 calc R
C30 C -0.2299(3) 1.6230(3) 0.7688(2) 0.0503(8) Uani 1 1 d .
H30 H -0.3179 1.6167 0.7735 0.060 Uiso 1 1 calc R
C31 C -0.1304(3) 1.5252(3) 0.7758(3) 0.0586(9) Uani 1 1 d .
H31 H -0.1519 1.4550 0.7838 0.070 Uiso 1 1 calc R
C32 C 0.4215(4) 0.6496(4) 0.2179(2) 0.0710(11) Uani 1 1 d .
H32 H 0.3704 0.7147 0.2392 0.085 Uiso 1 1 calc R
C33 C 0.4370(4) 0.6494(3) 0.1323(2) 0.0613(9) Uani 1 1 d .
H33 H 0.3985 0.7134 0.0974 0.074 Uiso 1 1 calc R
C34 C 0.5101(4) 0.5533(3) 0.0997(2) 0.0540(8) Uani 1 1 d .
C35 C 0.5256(4) 0.5472(3) 0.0081(2) 0.0634(10) Uani 1 1 d .
H35A H 0.4777 0.6186 -0.0196 0.076 Uiso 1 1 calc R
H35B H 0.6200 0.5373 -0.0165 0.076 Uiso 1 1 calc R
C36 C 0.5681(4) 0.4614(3) 0.1556(2) 0.0632(10) Uani 1 1 d .
H36 H 0.6197 0.3952 0.1363 0.076 Uiso 1 1 calc R
C37 C 0.5475(4) 0.4704(3) 0.2398(2) 0.0651(10) Uani 1 1 d .
H37 H 0.5864 0.4085 0.2761 0.078 Uiso 1 1 calc R
C43 C 1.0540(4) 0.6552(4) 0.9792(3) 0.0797(12) Uani 1 1 d .
H43 H 1.0833 0.5906 0.9536 0.096 Uiso 1 1 calc R
Cd1 Cd 0.62110(2) 0.885109(16) 0.745305(13) 0.03727(9) Uani 1 1 d .
N1 N 0.9242(2) 0.9413(2) 1.09485(15) 0.0470(6) Uani 1 1 d .
H1 H 0.9738 0.9510 1.1270 0.056 Uiso 1 1 calc R
N2 N 0.4522(2) 1.0471(2) 0.73805(16) 0.0410(6) Uani 1 1 d .
N3 N -0.2061(2) 1.7259(2) 0.75559(15) 0.0402(5) Uani 1 1 d .
N4 N 0.5039(3) 0.6450(2) 0.41414(15) 0.0447(6) Uani 1 1 d .
H4A H 0.4883 0.6120 0.3774 0.054 Uiso 1 1 calc R
N5 N 0.4759(3) 0.5619(3) 0.27169(18) 0.0645(8) Uani 1 1 d .
O1 O 0.6944(2) 0.93426(18) 0.85980(12) 0.0461(5) Uani 1 1 d .
O2 O 0.6009(3) 0.8298(3) 0.97154(15) 0.0707(8) Uani 1 1 d .
O3 O 0.7733(2) 1.1014(2) 1.12651(14) 0.0561(6) Uani 1 1 d .
O4 O 0.3282(2) 0.7891(2) 0.38728(15) 0.0593(6) Uani 1 1 d .
O5 O 0.5173(3) 0.8088(2) 0.66274(17) 0.0741(8) Uani 1 1 d .
O6 O 0.0890(3) 0.7797(3) 0.3418(2) 0.0925(10) Uani 1 1 d .
O7 O 0.7690(3) 0.1790(3) 0.28060(19) 0.0870(9) Uani 1 1 d .
O8 O 0.0652(4) 0.9207(4) 0.5975(3) 0.1246(14) Uani 1 1 d .
O9 O 0.9318(4) 0.8617(4) 0.4896(2) 0.1223(13) Uani 1 1 d .
O10 O 0.6801(4) 0.8552(4) 0.5724(3) 0.1375(17) Uani 1 1 d .
H13A H 0.5119 0.7670 0.9022 0.165 Uiso 1 1 d R
H13B H 0.4079 0.8250 0.8602 0.165 Uiso 1 1 d R
H1O7 H 0.6846 0.1957 0.2990 0.165 Uiso 1 1 d R
H2O7 H 0.7784 0.1663 0.2304 0.165 Uiso 1 1 d R
H2O8 H 0.0560 0.9828 0.6176 0.165 Uiso 1 1 d R
H1O9 H 0.8619 0.8420 0.4834 0.165 Uiso 1 1 d R
H2O9 H 0.9839 0.7979 0.5094 0.165 Uiso 1 1 d R
H12B H 0.7272 1.0554 0.6463 0.165 Uiso 1 1 d R
H12A H 0.8487 0.9777 0.6568 0.165 Uiso 1 1 d R
H6A H 0.1704 0.7629 0.3508 0.165 Uiso 1 1 d R
H6B H 0.0340 0.8034 0.3840 0.165 Uiso 1 1 d R
H11B H 0.9282 0.0777 0.7521 0.165 Uiso 1 1 d R
H11A H 0.8560 0.0058 0.8165 0.165 Uiso 1 1 d R
H1O8 H 0.1298 0.8738 0.6193 0.165 Uiso 1 1 d R
O11 O 0.9011(4) 0.0549(4) 0.8017(2) 0.1213(15) Uani 1 1 d .
O12 O 0.7707(2) 0.9910(2) 0.66647(16) 0.0632(6) Uani 1 1 d .
O13 O 0.4901(2) 0.78963(18) 0.85326(13) 0.0483(5) Uani 1 1 d .

loop_
_atom_site_aniso_label
_atom_site_aniso_U_11
_atom_site_aniso_U_22
_atom_site_aniso_U_33
_atom_site_aniso_U_23
_atom_site_aniso_U_13
_atom_site_aniso_U_12
C1 0.0456(17) 0.0398(16) 0.0380(15) -0.0037(12) -0.0080(13) -0.0084(14)
C2 0.064(2) 0.0440(19) 0.0534(19) -0.0111(15) -0.0073(17) -0.0072(17)
C3 0.064(2) 0.047(2) 0.075(3) -0.0044(18) -0.006(2) 0.0044(18)
C4 0.060(2) 0.069(3) 0.076(3) 0.002(2) -0.026(2) -0.001(2)
C5 0.058(2) 0.067(2) 0.057(2) -0.0065(17) -0.0229(17) -0.0065(19)
C6 0.0447(17) 0.0487(18) 0.0379(15) -0.0050(13) -0.0100(13) -0.0092(14)
C7 0.0479(17) 0.0516(19) 0.0399(16) -0.0122(14) -0.0101(13) -0.0128(15)
C8 0.0506(18) 0.0454(18) 0.0532(19) -0.0183(15) -0.0120(15) -0.0047(15)
C9 0.0494(18) 0.0411(17) 0.0444(17) -0.0035(13) -0.0174(14) -0.0106(14)
C10 0.066(2) 0.064(2) 0.071(3) -0.031(2) -0.033(2) 0.002(2)
C11 0.0407(16) 0.060(2) 0.0351(15) -0.0042(14) -0.0103(13) -0.0145(15)
C12 0.0373(15) 0.057(2) 0.0419(16) -0.0067(14) -0.0159(13) -0.0050(14)
C13 0.0369(15) 0.0569(19) 0.0331(14) -0.0058(13) -0.0117(12) -0.0077(14)
C14 0.0357(15) 0.0496(18) 0.0439(17) -0.0112(14) -0.0144(13) 0.0002(14)
C15 0.0409(16) 0.059(2) 0.0395(16) -0.0080(14) -0.0130(13) -0.0040(15)
C16 0.0361(15) 0.062(2) 0.0385(16) -0.0014(14) -0.0120(13) -0.0075(15)
C17 0.0449(19) 0.078(3) 0.058(2) 0.0015(19) -0.0225(16) -0.0053(18)
C18 0.053(2) 0.084(3) 0.088(3) -0.012(2) -0.024(2) 0.016(2)
C19 0.059(2) 0.072(3) 0.060(2) -0.0216(19) -0.0223(18) 0.0057(19)
C20 0.0447(17) 0.0398(17) 0.0545(19) -0.0072(14) -0.0173(14) 0.0014(14)
C21 0.0487(18) 0.0378(17) 0.0531(18) -0.0151(14) -0.0088(15) 0.0025(14)
C22 0.0334(15) 0.0347(15) 0.0519(17) 0.0015(13) -0.0075(13) -0.0018(12)
C23 0.0468(18) 0.0470(19) 0.059(2) -0.0076(15) -0.0241(15) 0.0050(15)
C24 0.0477(18) 0.0378(17) 0.060(2) -0.0090(14) -0.0216(15) 0.0038(14)
C25 0.0428(17) 0.0405(17) 0.064(2) -0.0096(15) -0.0160(15) 0.0022(14)
C26 0.0432(18) 0.0462(19) 0.078(2) -0.0113(17) -0.0224(17) -0.0016(15)
C27 0.0400(16) 0.0379(17) 0.0594(19) -0.0112(14) -0.0125(14) 0.0013(13)
C28 0.0366(16) 0.0427(18) 0.080(2) -0.0125(16) -0.0072(16) -0.0041(14)
C29 0.0451(18) 0.0323(16) 0.074(2) -0.0077(15) -0.0091(16) -0.0028(14)
C30 0.0370(16) 0.0379(17) 0.075(2) -0.0080(15) -0.0167(15) -0.0023(13)
C31 0.0469(19) 0.0291(16) 0.097(3) -0.0052(17) -0.0202(18) -0.0015(14)
C32 0.079(3) 0.077(3) 0.064(2) -0.033(2) -0.014(2) -0.012(2)
C33 0.071(2) 0.057(2) 0.060(2) -0.0191(17) -0.0233(18) -0.0049(19)
C34 0.061(2) 0.057(2) 0.0495(18) -0.0132(16) -0.0125(16) -0.0170(17)
C35 0.082(3) 0.060(2) 0.0511(19) -0.0155(16) -0.0109(18) -0.017(2)
C36 0.085(3) 0.051(2) 0.060(2) -0.0187(17) -0.0212(19) -0.012(2)
C37 0.088(3) 0.057(2) 0.060(2) -0.0067(18) -0.029(2) -0.023(2)
C43 0.070(3) 0.077(3) 0.083(3) -0.027(2) -0.022(2) 0.018(2)
Cd1 0.03504(13) 0.02955(13) 0.04657(14) -0.00820(9) -0.01711(9) 0.00362(8)
N1 0.0397(14) 0.0648(18) 0.0404(14) -0.0048(12) -0.0190(11) -0.0118(13)
N2 0.0390(13) 0.0320(13) 0.0487(14) -0.0037(11) -0.0130(11) 0.0001(11)
N3 0.0398(13) 0.0322(13) 0.0454(14) -0.0084(10) -0.0103(11) 0.0012(10)
N4 0.0571(16) 0.0423(14) 0.0409(13) -0.0098(11) -0.0169(12) -0.0129(13)
N5 0.082(2) 0.074(2) 0.0496(17) -0.0199(16) -0.0163(16) -0.0276(19)
O1 0.0530(13) 0.0521(13) 0.0380(11) -0.0066(9) -0.0201(9) -0.0107(10)
O2 0.0722(17) 0.104(2) 0.0501(14) 0.0050(14) -0.0252(12) -0.0462(17)
O3 0.0513(13) 0.0715(16) 0.0535(13) -0.0250(12) -0.0149(11) -0.0113(12)
O4 0.0656(15) 0.0491(14) 0.0702(15) -0.0063(11) -0.0372(13) -0.0072(12)
O5 0.0821(19) 0.0834(19) 0.0591(16) -0.0377(14) -0.0268(14) 0.0095(15)
O6 0.088(2) 0.101(2) 0.102(2) 0.0003(19) -0.0486(18) -0.0325(19)
O7 0.096(2) 0.105(2) 0.0782(19) -0.0216(17) -0.0264(17) -0.040(2)
O8 0.126(3) 0.126(3) 0.131(3) 0.014(3) -0.062(3) -0.038(3)
O9 0.122(3) 0.145(4) 0.109(3) -0.005(2) -0.026(2) -0.053(3)
O10 0.131(3) 0.188(4) 0.149(4) -0.084(3) -0.014(3) -0.095(3)
O11 0.131(3) 0.195(4) 0.077(2) 0.034(2) -0.063(2) -0.111(3)
O12 0.0523(14) 0.0438(13) 0.0795(17) 0.0029(12) -0.0030(12) -0.0030(11)
O13 0.0516(12) 0.0462(12) 0.0475(12) -0.0065(10) -0.0147(10) -0.0076(10)

loop_
_atom_type_symbol
_atom_type_description
_atom_type_scat_dispersion_real
_atom_type_scat_dispersion_imag
_atom_type_scat_source
C C 0.0033 0.0016 'International Tables Vol C Tables 4.2.6.8 and 6.1.1.4'
H H 0.0000 0.0000 'International Tables Vol C Tables 4.2.6.8 and 6.1.1.4'
N N 0.0061 0.0033 'International Tables Vol C Tables 4.2.6.8 and 6.1.1.4'
O O 0.0106 0.0060 'International Tables Vol C Tables 4.2.6.8 and 6.1.1.4'
Cd Cd -0.8075 1.2024 'International Tables Vol C Tables 4.2.6.8 and 6.1.1.4'

loop_
_geom_angle_atom_site_label_1
_geom_angle_atom_site_label_2
_geom_angle_atom_site_label_3
_geom_angle
_geom_angle_site_symmetry_1
_geom_angle_site_symmetry_3
N4 C1 C6 119.2(3) . .
N4 C1 C2 120.3(3) . .
C6 C1 C2 120.5(3) . .
C3 C2 C1 119.4(3) . .
C3 C2 H2 120.3 . .
C1 C2 H2 120.3 . .
C2 C3 C4 120.8(4) . .
C2 C3 H3 119.6 . .
C4 C3 H3 119.6 . .
C5 C4 C3 120.2(4) . .
C5 C4 H4 119.9 . .
C3 C4 H4 119.9 . .
C4 C5 C6 121.1(3) . .
C4 C5 H5 119.4 . .
C6 C5 H5 119.4 . .
C1 C6 C5 118.0(3) . .
C1 C6 C7 117.8(3) . .
C5 C6 C7 124.2(3) . .
C8 C7 C6 120.5(3) . .
C8 C7 C10 119.9(3) . .
C6 C7 C10 119.6(3) . .
C7 C8 C9 121.5(3) . .
C7 C8 H8 119.3 . .
C9 C8 H8 119.3 . .
O4 C9 N4 120.6(3) . .
O4 C9 C8 123.5(3) . .
N4 C9 C8 115.9(3) . .
O5 C10 O10 123.0(4) . .
O5 C10 C7 119.3(4) . .
O10 C10 C7 117.7(4) . .
O3 C11 N1 120.7(3) . .
O3 C11 C12 123.5(3) . .
N1 C11 C12 115.8(3) . .
C13 C12 C11 121.7(3) . .
C13 C12 H12 119.2 . .
C11 C12 H12 119.2 . .
C12 C13 C15 120.4(3) . .
C12 C13 C14 120.6(3) . .
C15 C13 C14 118.9(3) . .
O2 C14 O1 127.0(3) . .
O2 C14 C13 115.9(3) . .
O1 C14 C13 117.1(3) . .
C19 C15 C16 118.2(3) . .
C19 C15 C13 123.8(3) . .
C16 C15 C13 118.0(3) . .
N1 C16 C17 120.4(3) . .
N1 C16 C15 119.2(3) . .
C17 C16 C15 120.4(3) . .
C18 C17 C16 119.4(3) . .
C18 C17 H17 120.3 . .
C16 C17 H17 120.3 . .
C43 C18 C17 121.1(4) . .
C43 C18 H18 119.5 . .
C17 C18 H18 119.5 . .
C43 C19 C15 120.8(3) . .
C43 C19 H19 119.6 . .
C15 C19 H19 119.6 . .
N2 C20 C21 122.9(3) . .
N2 C20 H20 118.6 . .
C21 C20 H20 118.6 . .
C20 C21 C22 120.0(3) . .
C20 C21 H21 120.0 . .
C22 C21 H21 120.0 . .
C23 C22 C21 116.8(3) . .
C23 C22 C25 119.3(3) . .
C21 C22 C25 124.0(3) . .
C22 C23 C24 119.9(3) . .
C22 C23 H23 120.1 . .
C24 C23 H23 120.1 . .
N2 C24 C23 124.2(3) . .
N2 C24 H24 117.9 . .
C23 C24 H24 117.9 . .
C26 C25 C22 115.1(3) . .
C26 C25 H25A 108.5 . .
C22 C25 H25A 108.5 . .
C26 C25 H25B 108.5 . .
C22 C25 H25B 108.5 . .
H25A C25 H25B 107.5 . .
C25 C26 C27 113.5(3) . .
C25 C26 H26A 108.9 . .
C27 C26 H26A 108.9 . .
C25 C26 H26B 108.9 . .
C27 C26 H26B 108.9 . .
H26A C26 H26B 107.7 . .
C28 C27 C31 115.8(3) . .
C28 C27 C26 121.4(3) . .
C31 C27 C26 122.9(3) . .
C29 C28 C27 120.2(3) . .
C29 C28 H28 119.9 . .
C27 C28 H28 119.9 . .
N3 C29 C28 124.4(3) . .
N3 C29 H29 117.8 . .
C28 C29 H29 117.8 . .
N3 C30 C31 123.1(3) . .
N3 C30 H30 118.5 . .
C31 C30 H30 118.5 . .
C30 C31 C27 120.4(3) . .
C30 C31 H31 119.8 . .
C27 C31 H31 119.8 . .
N5 C32 C33 123.8(4) . .
N5 C32 H32 118.1 . .
C33 C32 H32 118.1 . .
C34 C33 C32 119.1(4) . .
C34 C33 H33 120.5 . .
C32 C33 H33 120.5 . .
C33 C34 C36 117.4(3) . .
C33 C34 C35 121.2(3) . .
C36 C34 C35 121.4(3) . .
C35 C35 C34 113.4(4) 2_665 .
C35 C35 H35A 108.9 2_665 .
C34 C35 H35A 108.9 . .
C35 C35 H35B 108.9 2_665 .
C34 C35 H35B 108.9 . .
H35A C35 H35B 107.7 . .
C37 C36 C34 119.1(3) . .
C37 C36 H36 120.4 . .
C34 C36 H36 120.4 . .
N5 C37 C36 123.9(4) . .
N5 C37 H37 118.1 . .
C36 C37 H37 118.1 . .
C19 C43 C18 120.1(4) . .
C19 C43 H43 119.9 . .
C18 C43 H43 119.9 . .
N2 Cd1 N3 177.82(8) . 1_645
N2 Cd1 O12 88.72(9) . .
N3 Cd1 O12 90.39(9) 1_645 .
N2 Cd1 O13 92.27(9) . .
N3 Cd1 O13 88.07(9) 1_645 .
O12 Cd1 O13 165.08(8) . .
N2 Cd1 O5 89.34(9) . .
N3 Cd1 O5 92.84(9) 1_645 .
O12 Cd1 O5 113.52(10) . .
O13 Cd1 O5 81.38(10) . .
N2 Cd1 O1 92.21(8) . .
N3 Cd1 O1 85.69(8) 1_645 .
O12 Cd1 O1 81.66(9) . .
O13 Cd1 O1 83.43(8) . .
O5 Cd1 O1 164.78(9) . .
C11 N1 C16 124.8(3) . .
C11 N1 H1 117.6 . .
C16 N1 H1 117.6 . .
C20 N2 C24 116.2(3) . .
C20 N2 Cd1 121.3(2) . .
C24 N2 Cd1 122.3(2) . .
C30 N3 C29 116.1(3) . .
C30 N3 Cd1 120.8(2) . 1_465
C29 N3 Cd1 123.1(2) . 1_465
C9 N4 C1 125.0(3) . .
C9 N4 H4A 117.5 . .
C1 N4 H4A 117.5 . .
C37 N5 C32 116.7(3) . .
C14 O1 Cd1 127.8(2) . .
C10 O5 Cd1 107.4(3) . .
H6A O6 H6B 111.2 . .
H1O7 O7 H2O7 106.9 . .
H2O8 O8 H1O8 104.0 . .
H1O9 O9 H2O9 104.3 . .
H11B O11 H11A 123.0 . .
Cd1 O12 H12B 109.4 . .
Cd1 O12 H12A 132.0 . .
H12B O12 H12A 118.7 . .
Cd1 O13 H13A 121.5 . .
Cd1 O13 H13B 112.2 . .
H13A O13 H13B 107.0 . .

loop_
_geom_bond_atom_site_label_1
_geom_bond_atom_site_label_2
_geom_bond_distance
_geom_bond_site_symmetry_2
C1 N4 1.375(4) .
C1 C6 1.398(4) .
C1 C2 1.400(4) .
C2 C3 1.367(5) .
C2 H2 0.9300 .
C3 C4 1.384(6) .
C3 H3 0.9300 .
C4 C5 1.358(5) .
C4 H4 0.9300 .
C5 C6 1.405(4) .
C5 H5 0.9300 .
C6 C7 1.428(4) .
C7 C8 1.352(4) .
C7 C10 1.521(4) .
C8 C9 1.444(4) .
C8 H8 0.9300 .
C9 O4 1.244(4) .
C9 N4 1.343(4) .
C10 O5 1.202(5) .
C10 O10 1.222(5) .
C11 O3 1.247(4) .
C11 N1 1.356(4) .
C11 C12 1.451(4) .
C12 C13 1.350(4) .
C12 H12 0.9300 .
C13 C15 1.435(4) .
C13 C14 1.520(4) .
C14 O2 1.229(4) .
C14 O1 1.257(4) .
C15 C19 1.397(5) .
C15 C16 1.406(4) .
C16 N1 1.376(4) .
C16 C17 1.388(5) .
C17 C18 1.374(6) .
C17 H17 0.9300 .
C18 C43 1.373(6) .
C18 H18 0.9300 .
C19 C43 1.368(5) .
C19 H19 0.9300 .
C20 N2 1.331(4) .
C20 C21 1.380(4) .
C20 H20 0.9300 .
C21 C22 1.389(4) .
C21 H21 0.9300 .
C22 C23 1.366(4) .
C22 C25 1.510(4) .
C23 C24 1.367(4) .
C23 H23 0.9300 .
C24 N2 1.337(4) .
C24 H24 0.9300 .
C25 C26 1.503(5) .
C25 H25A 0.9700 .
C25 H25B 0.9700 .
C26 C27 1.510(4) .
C26 H26A 0.9700 .
C26 H26B 0.9700 .
C27 C28 1.373(4) .
C27 C31 1.393(4) .
C28 C29 1.361(4) .
C28 H28 0.9300 .
C29 N3 1.332(4) .
C29 H29 0.9300 .
C30 N3 1.327(4) .
C30 C31 1.376(4) .
C30 H30 0.9300 .
C31 H31 0.9300 .
C32 N5 1.336(5) .
C32 C33 1.388(5) .
C32 H32 0.9300 .
C33 C34 1.376(5) .
C33 H33 0.9300 .
C34 C36 1.399(5) .
C34 C35 1.501(5) .
C35 C35 1.497(7) 2_665
C35 H35A 0.9700 .
C35 H35B 0.9700 .
C36 C37 1.383(5) .
C36 H36 0.9300 .
C37 N5 1.322(5) .
C37 H37 0.9300 .
C43 H43 0.9300 .
Cd1 N2 2.299(2) .
Cd1 N3 2.301(2) 1_645
Cd1 O12 2.318(2) .
Cd1 O13 2.324(2) .
Cd1 O5 2.370(3) .
Cd1 O1 2.420(2) .
N1 H1 0.8600 .
N3 Cd1 2.301(2) 1_465
N4 H4A 0.8600 .
O6 H6A 0.8594 .
O6 H6B 0.8512 .
O7 H1O7 0.8540 .
O7 H2O7 0.8546 .
O8 H2O8 0.8740 .
O8 H1O8 0.8579 .
O9 H1O9 0.8600 .
O9 H2O9 0.8784 .
O11 H11B 0.8237 .
O11 H11A 0.8325 .
O12 H12B 0.8477 .
O12 H12A 0.7766 .
O13 H13A 0.8568 .
O13 H13B 0.8510 .

loop_
_geom_hbond_atom_site_label_D
_geom_hbond_atom_site_label_H
_geom_hbond_atom_site_label_A
_geom_hbond_distance_DH
_geom_hbond_distance_HA
_geom_hbond_distance_DA
_geom_hbond_angle_DHA
_geom_hbond_site_symmetry_A
N1 H1 O11 0.86 1.92 2.768(4) 169.9 2_767
N4 H4A N5 0.86 2.01 2.847(4) 165.8 .
O13 H13A O2 0.86 1.99 2.657(3) 133.4 .
O13 H13B O3 0.85 1.86 2.713(3) 177.9 2_677
O7 H1O7 O5 0.85 2.08 2.914(5) 163.9 2_666
O9 H1O9 O10 0.86 2.13 2.709(6) 124.1 .
O7 H2O7 O3 0.85 2.05 2.882(4) 164.1 1_544
O8 H2O8 O9 0.87 2.34 2.787(6) 111.6 2_676
O12 H12B O4 0.85 1.86 2.681(3) 162.5 2_676
O12 H12A O8 0.78 2.25 3.008(5) 163.6 1_655
O6 H6A O4 0.86 1.99 2.797(4) 155.2 .
O6 H6B O9 0.85 2.00 2.846(6) 170.4 1_455
O11 H11B O6 0.82 2.09 2.799(5) 143.5 2_666
O11 H11A O1 0.83 2.04 2.837(4) 160.1 1_545
O8 H1O8 O7 0.86 2.05 2.816(5) 147.7 2_666

loop_
_geom_torsion_atom_site_label_1
_geom_torsion_atom_site_label_2
_geom_torsion_atom_site_label_3
_geom_torsion_atom_site_label_4
_geom_torsion
_geom_torsion_site_symmetry_1
_geom_torsion_site_symmetry_4
N4 C1 C2 C3 179.5(3) . .
C6 C1 C2 C3 -0.3(5) . .
C1 C2 C3 C4 0.0(6) . .
C2 C3 C4 C5 -0.2(6) . .
C3 C4 C5 C6 0.6(6) . .
N4 C1 C6 C5 -179.2(3) . .
C2 C1 C6 C5 0.6(5) . .
N4 C1 C6 C7 2.0(4) . .
C2 C1 C6 C7 -178.2(3) . .
C4 C5 C6 C1 -0.8(5) . .
C4 C5 C6 C7 178.0(3) . .
C1 C6 C7 C8 -0.6(5) . .
C5 C6 C7 C8 -179.4(3) . .
C1 C6 C7 C10 -179.2(3) . .
C5 C6 C7 C10 2.0(5) . .
C6 C7 C8 C9 -1.6(5) . .
C10 C7 C8 C9 177.0(3) . .
C7 C8 C9 O4 -176.9(3) . .
C7 C8 C9 N4 2.4(5) . .
C8 C7 C10 O5 75.5(5) . .
C6 C7 C10 O5 -105.9(4) . .
C8 C7 C10 O10 -104.6(5) . .
C6 C7 C10 O10 73.9(5) . .
O3 C11 C12 C13 -176.0(3) . .
N1 C11 C12 C13 3.4(4) . .
C11 C12 C13 C15 -1.6(5) . .
C11 C12 C13 C14 174.7(3) . .
C12 C13 C14 O2 -93.3(4) . .
C15 C13 C14 O2 83.1(4) . .
C12 C13 C14 O1 87.7(4) . .
C15 C13 C14 O1 -95.9(4) . .
C12 C13 C15 C19 -179.8(3) . .
C14 C13 C15 C19 3.8(5) . .
C12 C13 C15 C16 -1.1(5) . .
C14 C13 C15 C16 -177.5(3) . .
C19 C15 C16 N1 -179.2(3) . .
C13 C15 C16 N1 2.0(4) . .
C19 C15 C16 C17 0.2(5) . .
C13 C15 C16 C17 -178.6(3) . .
N1 C16 C17 C18 179.5(3) . .
C15 C16 C17 C18 0.0(5) . .
C16 C17 C18 C43 -0.4(6) . .
C16 C15 C19 C43 -0.2(6) . .
C13 C15 C19 C43 178.5(4) . .
N2 C20 C21 C22 -0.9(5) . .
C20 C21 C22 C23 1.0(5) . .
C20 C21 C22 C25 179.6(3) . .
C21 C22 C23 C24 -0.4(5) . .
C25 C22 C23 C24 -179.1(3) . .
C22 C23 C24 N2 -0.1(5) . .
C23 C22 C25 C26 -170.2(3) . .
C21 C22 C25 C26 11.2(5) . .
C22 C25 C26 C27 174.8(3) . .
C25 C26 C27 C28 -130.7(4) . .
C25 C26 C27 C31 50.3(5) . .
C31 C27 C28 C29 1.9(5) . .
C26 C27 C28 C29 -177.2(3) . .
C27 C28 C29 N3 -0.5(6) . .
N3 C30 C31 C27 1.5(6) . .
C28 C27 C31 C30 -2.3(5) . .
C26 C27 C31 C30 176.7(3) . .
N5 C32 C33 C34 1.3(6) . .
C32 C33 C34 C36 -1.6(5) . .
C32 C33 C34 C35 177.7(4) . .
C33 C34 C35 C35 -121.3(5) . 2_665
C36 C34 C35 C35 58.0(6) . 2_665
C33 C34 C36 C37 1.2(5) . .
C35 C34 C36 C37 -178.2(3) . .
C34 C36 C37 N5 -0.3(6) . .
C15 C19 C43 C18 -0.1(7) . .
C17 C18 C43 C19 0.4(7) . .
O3 C11 N1 C16 176.9(3) . .
C12 C11 N1 C16 -2.6(4) . .
C17 C16 N1 C11 -179.5(3) . .
C15 C16 N1 C11 -0.1(5) . .
C21 C20 N2 C24 0.4(4) . .
C21 C20 N2 Cd1 -176.3(2) . .
C23 C24 N2 C20 0.2(5) . .
C23 C24 N2 Cd1 176.8(3) . .
N3 Cd1 N2 C20 -18(2) 1_645 .
O12 Cd1 N2 C20 -84.6(2) . .
O13 Cd1 N2 C20 80.5(2) . .
O5 Cd1 N2 C20 161.9(2) . .
O1 Cd1 N2 C20 -3.0(2) . .
N3 Cd1 N2 C24 165(2) 1_645 .
O12 Cd1 N2 C24 99.0(2) . .
O13 Cd1 N2 C24 -95.9(2) . .
O5 Cd1 N2 C24 -14.5(2) . .
O1 Cd1 N2 C24 -179.4(2) . .
C31 C30 N3 C29 -0.1(5) . .
C31 C30 N3 Cd1 -179.7(3) . 1_465
C28 C29 N3 C30 -0.4(5) . .
C28 C29 N3 Cd1 179.2(3) . 1_465
O4 C9 N4 C1 178.3(3) . .
C8 C9 N4 C1 -1.0(4) . .
C6 C1 N4 C9 -1.1(4) . .
C2 C1 N4 C9 179.1(3) . .
C36 C37 N5 C32 -0.2(6) . .
C33 C32 N5 C37 -0.3(6) . .
O2 C14 O1 Cd1 -16.6(5) . .
C13 C14 O1 Cd1 162.27(19) . .
N2 Cd1 O1 C14 107.1(3) . .
N3 Cd1 O1 C14 -73.5(3) 1_645 .
O12 Cd1 O1 C14 -164.5(3) . .
O13 Cd1 O1 C14 15.1(2) . .
O5 Cd1 O1 C14 11.5(4) . .
O10 C10 O5 Cd1 -8.7(5) . .
C7 C10 O5 Cd1 171.1(3) . .
N2 Cd1 O5 C10 108.0(3) . .
N3 Cd1 O5 C10 -71.9(3) 1_645 .
O12 Cd1 O5 C10 19.7(3) . .
O13 Cd1 O5 C10 -159.6(3) . .
O1 Cd1 O5 C10 -156.0(3) . .
